data_2018842
loop_
_publ_author_name
'de Castro, Mirian R. C.'
'Arag\~ao, Angelo Q.'
'Napolitano, Hamilton B.'
'Noda-Perez, Caridad'
'Martins, Felipe T.'

_publ_section_title
;
 An additional methylene group driving the conformation and assembly of
 two arylsulfonamide <i>para</i>-alkoxychalcone hybrids
;
_journal_coeditor_code UK3058
_journal_issue 3
_journal_name_full 'Acta Crystallographica Section C'
_journal_page_first 267
_journal_page_last 272
_journal_paper_doi 10.1107/S0108270113002291
_journal_volume 69
_journal_year 2013
_chemical_formula_iupac 'C22 H19 N O4 S'
_chemical_formula_moiety 'C22 H19 N O4 S'
_chemical_formula_sum 'C22 H19 N O4 S'
_chemical_formula_weight 393.44
_chemical_name_systematic <i>N</i>-{4-[(<i>E</i>)-3-(4-Methoxyphenyl)prop-2-enoyl]phenyl}benzenesulfonamide
_space_group_IT_number 2
_symmetry_cell_setting triclinic
_symmetry_space_group_name_Hall '-P 1'
_symmetry_space_group_name_H-M 'P -1'
_atom_sites_solution_hydrogens geom
_atom_sites_solution_primary direct
_atom_sites_solution_secondary difmap
_cell_angle_alpha 68.0750(10)
_cell_angle_beta 81.6650(10)
_cell_angle_gamma 80.4370(10)
_cell_formula_units_Z 4
_cell_length_a 11.8650(3)
_cell_length_b 12.2420(3)
_cell_length_c 14.7287(3)
_cell_measurement_reflns_used 6621
_cell_measurement_temperature 298(2)
_cell_measurement_theta_max 22.750
_cell_measurement_theta_min 2.402
_cell_volume 1948.99(8)
_computing_cell_refinement 'HKL SCALEPACK (Otwinowski & Minor, 1997)'
_computing_data_collection 'COLLECT (Nonius, 2000)'
_computing_data_reduction 'HKL DENZO and SCALEPACK (Otwinowski & Minor, 1997)'
_computing_molecular_graphics
;
ORTEP-3 for Windows (Farrugia, 1997) and Mercury (Macrae <i>et al.</i>,
2008)
;
_computing_publication_material 'WinGX (Farrugia, 1999)'
_computing_structure_refinement 'SHELXL97 (Sheldrick, 2008)'
_computing_structure_solution 'SIR92 (Altomare <i>et al.</i>, 1993)'
_diffrn_ambient_temperature 298(2)
_diffrn_detector_area_resol_mean 9
_diffrn_measured_fraction_theta_full 0.991
_diffrn_measured_fraction_theta_max 0.991
_diffrn_measurement_device_type 'Nonius KappaCCD area-detector'
_diffrn_measurement_method CCD
_diffrn_radiation_monochromator graphite
_diffrn_radiation_type MoK\a
_diffrn_radiation_wavelength 0.71073
_diffrn_reflns_av_R_equivalents 0.0394
_diffrn_reflns_limit_h_max 14
_diffrn_reflns_limit_h_min -15
_diffrn_reflns_limit_k_max 15
_diffrn_reflns_limit_k_min -14
_diffrn_reflns_limit_l_max 17
_diffrn_reflns_limit_l_min -18
_diffrn_reflns_number 22723
_diffrn_reflns_theta_full 26.92
_diffrn_reflns_theta_max 26.92
_diffrn_reflns_theta_min 1.5
_exptl_absorpt_coefficient_mu 0.194
_exptl_absorpt_correction_type none
_exptl_crystal_colour yellow
_exptl_crystal_density_diffrn 1.341
_exptl_crystal_density_method 'not measured'
_exptl_crystal_description prism
_exptl_crystal_F_000 824
_exptl_crystal_size_max 0.28
_exptl_crystal_size_mid 0.15
_exptl_crystal_size_min 0.08
_refine_diff_density_max 0.242
_refine_diff_density_min -0.265
_refine_ls_extinction_method none
_refine_ls_goodness_of_fit_ref 1.015
_refine_ls_hydrogen_treatment mixed
_refine_ls_matrix_type full
_refine_ls_number_parameters 512
_refine_ls_number_reflns 8378
_refine_ls_number_restraints 0
_refine_ls_restrained_S_all 1.015
_refine_ls_R_factor_all 0.0921
_refine_ls_R_factor_gt 0.0535
_refine_ls_shift/su_max 0
_refine_ls_shift/su_mean 0
_refine_ls_structure_factor_coef Fsqd
_refine_ls_weighting_details 'calc w = 1/[\s^2^(Fo^2^)+(0.0555P)^2^+0.7349P] where P=(Fo^2^+2Fc^2^)/3'
_refine_ls_weighting_scheme calc
_refine_ls_wR_factor_ref 0.1516
_reflns_number_gt 5268
_reflns_number_total 8378
_reflns_threshold_expression I>2\s(I)
_cod_data_source_file uk3058.cif
_cod_data_source_block I
_cod_original_sg_symbol_Hall -P1
_cod_original_sg_symbol_H-M P-1
_cod_database_code 2018842
_cod_database_fobs_code 2018842

loop_
_symmetry_equiv_pos_as_xyz
'x, y, z'
'-x, -y, -z'

loop_
_atom_site_type_symbol
_atom_site_label
_atom_site_fract_x
_atom_site_fract_y
_atom_site_fract_z
_atom_site_U_iso_or_equiv
_atom_site_adp_type
_atom_site_calc_flag
_atom_site_refinement_flags
_atom_site_occupancy
S S1A 0.17904(5) 0.79421(6) -0.03767(5) 0.0646(2) Uani d . 1
S S1B 0.36203(6) 0.34197(7) 0.55077(5) 0.0694(2) Uani d . 1
O O3B 0.52135(14) 0.35404(17) 0.02461(12) 0.0722(5) Uani d . 1
O O2B 0.25459(15) 0.40900(18) 0.52211(13) 0.0816(6) Uani d . 1
O O1B 0.41481(16) 0.3584(2) 0.62501(13) 0.0854(6) Uani d . 1
N N1A 0.24599(18) 0.70776(19) 0.05831(16) 0.0661(6) Uani d . 1
O O1A 0.21279(16) 0.73965(17) -0.10896(14) 0.0795(5) Uani d . 1
O O2A 0.05999(14) 0.81540(18) -0.00745(14) 0.0799(5) Uani d . 1
O O4B -0.05735(17) 0.4984(2) -0.28263(16) 0.0947(6) Uani d . 1
O O3A 0.31611(18) 0.7139(2) 0.47768(16) 0.1072(8) Uani d . 1
C C7B 0.4446(2) 0.3629(2) 0.36402(17) 0.0602(6) Uani d . 1
C C16B 0.2188(2) 0.4344(2) -0.11850(18) 0.0582(6) Uani d . 1
C C17B 0.2373(2) 0.4527(2) -0.21827(18) 0.0635(6) Uani d . 1
H H17B 0.3123 0.4498 -0.2471 0.076 Uiso calc R 1
N N1B 0.45667(19) 0.3690(2) 0.45617(16) 0.0751(7) Uani d . 1
C C11B 0.3353(2) 0.3661(3) 0.23888(19) 0.0766(8) Uani d . 1
H H11B 0.2642 0.3687 0.218 0.092 Uiso calc R 1
C C7A 0.2392(2) 0.7274(2) 0.14772(18) 0.0602(6) Uani d . 1
C C21B 0.1051(2) 0.4378(2) -0.0777(2) 0.0706(7) Uani d . 1
H H21B 0.0897 0.425 -0.011 0.085 Uiso calc R 1
C C12B 0.3402(2) 0.3639(3) 0.3323(2) 0.0850(9) Uani d . 1
H H12B 0.2734 0.3631 0.3741 0.102 Uiso calc R 1
C C15B 0.3171(2) 0.4082(2) -0.06264(18) 0.0601(6) Uani d . 1
H H15B 0.3879 0.3988 -0.0971 0.072 Uiso calc R 1
C C18B 0.1485(2) 0.4750(2) -0.27569(19) 0.0689(7) Uani d . 1
H H18B 0.1635 0.4873 -0.3423 0.083 Uiso calc R 1
C C8B 0.5424(2) 0.3574(2) 0.30272(18) 0.0647(6) Uani d . 1
H H8B 0.6135 0.3533 0.3242 0.078 Uiso calc R 1
C C13B 0.4309(2) 0.3695(2) 0.07319(17) 0.0565(6) Uani d . 1
C C9B 0.5370(2) 0.3578(2) 0.21029(18) 0.0630(6) Uani d . 1
H H9B 0.6046 0.3535 0.1703 0.076 Uiso calc R 1
C C1A 0.2357(2) 0.9295(2) -0.07958(17) 0.0630(6) Uani d . 1
C C10B 0.43259(19) 0.3645(2) 0.17527(17) 0.0546(5) Uani d . 1
O O4A -0.2762(2) 0.9286(3) 0.78912(19) 0.1242(9) Uani d . 1
C C14B 0.3211(2) 0.3955(2) 0.03014(18) 0.0618(6) Uani d . 1
H H14B 0.253 0.4032 0.0687 0.074 Uiso calc R 1
C C13A 0.2292(3) 0.7493(3) 0.4336(2) 0.0765(8) Uani d . 1
C C10A 0.2314(2) 0.7464(2) 0.3332(2) 0.0689(7) Uani d . 1
C C16A 0.0107(3) 0.8190(2) 0.62976(19) 0.0719(7) Uani d . 1
C C6A 0.1643(3) 1.0319(3) -0.0857(2) 0.0810(8) Uani d . 1
H H6A 0.0865 1.0294 -0.0652 0.097 Uiso calc R 1
C C11A 0.1398(2) 0.7892(3) 0.2768(2) 0.0840(9) Uani d . 1
H H11A 0.0735 0.826 0.3007 0.101 Uiso calc R 1
C C21A -0.0923(3) 0.8748(3) 0.5895(2) 0.0926(9) Uani d . 1
H H21A -0.0983 0.889 0.5237 0.111 Uiso calc R 1
C C15A 0.1104(3) 0.7821(3) 0.5737(2) 0.0760(8) Uani d . 1
H H15A 0.1746 0.7466 0.6083 0.091 Uiso calc R 1
C C1B 0.3442(3) 0.1908(3) 0.58692(18) 0.0731(7) Uani d . 1
C C5A 0.2092(3) 1.1388(3) -0.1228(3) 0.0997(10) Uani d . 1
H H5A 0.1613 1.2089 -0.1283 0.12 Uiso calc R 1
C C19B 0.0369(2) 0.4788(2) -0.2336(2) 0.0690(7) Uani d . 1
C C12A 0.1428(2) 0.7795(3) 0.1863(2) 0.0888(9) Uani d . 1
H H12A 0.0786 0.8086 0.1509 0.107 Uiso calc R 1
C C8A 0.3326(2) 0.6855(3) 0.2022(2) 0.0859(9) Uani d . 1
H H8A 0.3995 0.6507 0.1773 0.103 Uiso calc R 1
C C17A 0.0138(3) 0.8004(3) 0.7279(2) 0.0867(9) Uani d . 1
H H17A 0.0808 0.7627 0.7575 0.104 Uiso calc R 1
C C18A -0.0784(3) 0.8354(3) 0.7838(2) 0.0889(9) Uani d . 1
H H18A -0.0728 0.8222 0.8495 0.107 Uiso calc R 1
C C19A -0.1785(3) 0.8901(3) 0.7413(2) 0.0907(9) Uani d . 1
C C2A 0.3500(3) 0.9334(3) -0.1101(3) 0.0908(9) Uani d . 1
H H2A 0.398 0.864 -0.1067 0.109 Uiso calc R 1
C C14A 0.1232(3) 0.7920(3) 0.4799(2) 0.0790(8) Uani d . 1
H H14A 0.0615 0.8277 0.4421 0.095 Uiso calc R 1
C C22B -0.0381(3) 0.5009(3) -0.3814(3) 0.1051(11) Uani d . 1
H H22A -0.1104 0.5143 -0.408 0.158 Uiso calc R 1
H H22B 0.0024 0.4265 -0.382 0.158 Uiso calc R 1
H H22C 0.0067 0.5638 -0.4203 0.158 Uiso calc R 1
C C20B 0.0157(2) 0.4595(3) -0.1338(2) 0.0755(8) Uani d . 1
H H20B -0.0594 0.4612 -0.1051 0.091 Uiso calc R 1
C C4A 0.3235(4) 1.1419(3) -0.1512(2) 0.0980(10) Uani d . 1
H H4A 0.3538 1.2138 -0.1744 0.118 Uiso calc R 1
C C4B 0.3128(6) -0.0426(4) 0.6518(3) 0.1318(15) Uani d . 1
H H4B 0.302 -0.1222 0.6734 0.158 Uiso calc R 1
C C3A 0.3934(3) 1.0399(3) -0.1455(3) 0.1055(11) Uani d . 1
H H3A 0.4712 1.0425 -0.1659 0.127 Uiso calc R 1
C C9A 0.3279(3) 0.6945(3) 0.2930(2) 0.0925(10) Uani d . 1
H H9A 0.3919 0.6646 0.3286 0.111 Uiso calc R 1
C C20A -0.1851(3) 0.9093(3) 0.6440(3) 0.1008(10) Uani d . 1
H H20A -0.2528 0.9459 0.6151 0.121 Uiso calc R 1
C C6B 0.2361(3) 0.1570(4) 0.6157(2) 0.0991(10) Uani d . 1
H H6B 0.1729 0.2142 0.6121 0.119 Uiso calc R 1
C C5B 0.2204(4) 0.0392(5) 0.6498(3) 0.1245(15) Uani d . 1
H H5B 0.1474 0.0161 0.6711 0.149 Uiso calc R 1
C C3B 0.4211(5) -0.0121(4) 0.6233(4) 0.1494(19) Uani d . 1
H H3B 0.4834 -0.0698 0.6251 0.179 Uiso calc R 1
C C2B 0.4373(4) 0.1087(4) 0.5910(3) 0.1212(13) Uani d . 1
H H2B 0.5106 0.1316 0.5727 0.145 Uiso calc R 1
C C22A -0.2706(4) 0.9231(4) 0.8865(3) 0.1404(16) Uani d . 1
H H22D -0.344 0.953 0.9108 0.211 Uiso calc R 1
H H22E -0.2136 0.9704 0.8865 0.211 Uiso calc R 1
H H22F -0.2505 0.8423 0.928 0.211 Uiso calc R 1
H H1B 0.521(4) 0.361(4) 0.471(3) 0.169 Uiso d . 1
H H1A 0.308(4) 0.679(4) 0.040(3) 0.169 Uiso d . 1

loop_
_atom_site_aniso_label
_atom_site_aniso_U_11
_atom_site_aniso_U_22
_atom_site_aniso_U_33
_atom_site_aniso_U_12
_atom_site_aniso_U_13
_atom_site_aniso_U_23
S1A 0.0553(4) 0.0775(4) 0.0618(4) 0.0065(3) -0.0138(3) -0.0289(3)
S1B 0.0604(4) 0.1005(5) 0.0534(4) -0.0051(4) -0.0090(3) -0.0352(4)
O3B 0.0583(10) 0.0951(13) 0.0643(11) 0.0153(9) -0.0088(8) -0.0392(10)
O2B 0.0657(11) 0.1114(15) 0.0710(12) 0.0104(10) -0.0165(9) -0.0414(11)
O1B 0.0745(12) 0.1324(17) 0.0662(11) -0.0121(11) -0.0132(9) -0.0524(12)
N1A 0.0606(13) 0.0687(13) 0.0635(13) 0.0062(11) -0.0115(10) -0.0211(11)
O1A 0.0751(12) 0.0964(14) 0.0790(12) 0.0091(10) -0.0203(10) -0.0484(11)
O2A 0.0517(10) 0.1042(15) 0.0810(12) 0.0051(10) -0.0121(9) -0.0340(11)
O4B 0.0730(13) 0.1227(17) 0.1015(16) 0.0099(12) -0.0369(11) -0.0536(14)
O3A 0.0757(14) 0.164(2) 0.0926(15) 0.0032(14) -0.0336(12) -0.0555(15)
C7B 0.0583(14) 0.0712(16) 0.0510(13) -0.0083(12) -0.0085(11) -0.0204(12)
C16B 0.0558(14) 0.0639(15) 0.0597(14) 0.0014(11) -0.0119(11) -0.0290(12)
C17B 0.0593(15) 0.0751(17) 0.0599(15) -0.0029(12) -0.0062(12) -0.0305(13)
N1B 0.0599(13) 0.1186(19) 0.0549(12) -0.0170(13) -0.0065(10) -0.0374(13)
C11B 0.0513(14) 0.122(2) 0.0639(16) -0.0070(15) -0.0116(12) -0.0412(16)
C7A 0.0553(14) 0.0580(14) 0.0621(15) -0.0011(11) -0.0114(12) -0.0159(12)
C21B 0.0653(16) 0.0911(19) 0.0630(16) 0.0027(14) -0.0069(13) -0.0411(15)
C12B 0.0521(15) 0.150(3) 0.0620(16) -0.0130(16) -0.0034(12) -0.0483(18)
C15B 0.0570(14) 0.0673(15) 0.0591(14) 0.0024(12) -0.0082(11) -0.0294(12)
C18B 0.0739(17) 0.0772(17) 0.0601(15) -0.0018(14) -0.0158(13) -0.0292(13)
C8B 0.0514(14) 0.0833(18) 0.0603(15) -0.0081(12) -0.0112(11) -0.0246(13)
C13B 0.0575(14) 0.0554(13) 0.0564(14) 0.0043(11) -0.0095(11) -0.0230(11)
C9B 0.0479(13) 0.0803(17) 0.0600(15) -0.0009(12) -0.0055(11) -0.0268(13)
C1A 0.0626(15) 0.0704(16) 0.0516(13) 0.0099(13) -0.0095(11) -0.0226(12)
C10B 0.0537(13) 0.0562(13) 0.0531(13) 0.0010(11) -0.0097(10) -0.0201(11)
O4A 0.126(2) 0.159(2) 0.1018(18) -0.0054(18) -0.0049(16) -0.0699(17)
C14B 0.0543(14) 0.0764(16) 0.0590(15) 0.0043(12) -0.0090(11) -0.0327(13)
C13A 0.0696(18) 0.089(2) 0.0734(18) -0.0095(15) -0.0217(15) -0.0258(15)
C10A 0.0612(16) 0.0761(17) 0.0700(17) -0.0040(13) -0.0155(13) -0.0251(14)
C16A 0.0840(19) 0.0770(18) 0.0593(15) -0.0168(15) -0.0189(14) -0.0223(14)
C6A 0.0802(19) 0.079(2) 0.0747(19) 0.0129(16) -0.0063(15) -0.0275(16)
C11A 0.0661(17) 0.114(2) 0.0673(17) 0.0186(16) -0.0137(14) -0.0364(17)
C21A 0.100(2) 0.120(3) 0.0650(18) -0.002(2) -0.0263(17) -0.0391(18)
C15A 0.0801(19) 0.0826(19) 0.0682(17) -0.0127(15) -0.0256(15) -0.0221(15)
C1B 0.0768(18) 0.093(2) 0.0503(14) -0.0054(16) -0.0095(13) -0.0269(14)
C5A 0.118(3) 0.074(2) 0.092(2) 0.012(2) -0.004(2) -0.0243(18)
C19B 0.0652(16) 0.0740(17) 0.0773(18) 0.0078(13) -0.0270(14) -0.0371(14)
C12A 0.0637(17) 0.127(3) 0.0692(18) 0.0210(17) -0.0213(14) -0.0364(18)
C8A 0.0595(16) 0.114(2) 0.092(2) 0.0184(16) -0.0214(15) -0.0536(19)
C17A 0.097(2) 0.102(2) 0.0659(18) -0.0175(18) -0.0259(17) -0.0260(17)
C18A 0.108(3) 0.108(2) 0.0611(17) -0.028(2) -0.0124(18) -0.0346(17)
C19A 0.103(3) 0.102(2) 0.078(2) -0.021(2) -0.0070(19) -0.0424(19)
C2A 0.0691(19) 0.074(2) 0.116(3) 0.0040(16) -0.0033(17) -0.0263(18)
C14A 0.0752(19) 0.098(2) 0.0655(17) -0.0035(16) -0.0215(14) -0.0293(16)
C22B 0.099(2) 0.136(3) 0.099(2) 0.002(2) -0.050(2) -0.055(2)
C20B 0.0546(15) 0.101(2) 0.0814(19) 0.0029(14) -0.0103(13) -0.0483(17)
C4A 0.121(3) 0.078(2) 0.085(2) -0.014(2) -0.002(2) -0.0197(17)
C4B 0.179(5) 0.113(3) 0.105(3) -0.033(4) -0.019(3) -0.032(3)
C3A 0.084(2) 0.092(2) 0.124(3) -0.010(2) 0.003(2) -0.025(2)
C9A 0.0646(18) 0.129(3) 0.094(2) 0.0162(18) -0.0349(16) -0.053(2)
C20A 0.089(2) 0.133(3) 0.087(2) 0.006(2) -0.0235(18) -0.050(2)
C6B 0.089(2) 0.116(3) 0.090(2) -0.019(2) -0.0312(18) -0.024(2)
C5B 0.132(4) 0.127(4) 0.109(3) -0.046(3) -0.045(3) -0.011(3)
C3B 0.167(5) 0.107(4) 0.137(4) 0.012(3) 0.030(3) -0.029(3)
C2B 0.111(3) 0.110(3) 0.117(3) 0.000(2) 0.026(2) -0.030(2)
C22A 0.186(5) 0.159(4) 0.090(3) -0.029(3) 0.015(3) -0.067(3)

loop_
_atom_type_symbol
_atom_type_description
_atom_type_scat_dispersion_real
_atom_type_scat_dispersion_imag
_atom_type_scat_source
C C 0.0033 0.0016 'International Tables Vol C Tables 4.2.6.8 and 6.1.1.4'
H H 0 0 'International Tables Vol C Tables 4.2.6.8 and 6.1.1.4'
O O 0.0106 0.006 'International Tables Vol C Tables 4.2.6.8 and 6.1.1.4'
N N 0.0061 0.0033 'International Tables Vol C Tables 4.2.6.8 and 6.1.1.4'
S S 0.1246 0.1234 'International Tables Vol C Tables 4.2.6.8 and 6.1.1.4'

loop_
_geom_angle_atom_site_label_1
_geom_angle_atom_site_label_2
_geom_angle_atom_site_label_3
_geom_angle
O1A S1A O2A 119.61(12)
O1A S1A N1A 104.80(11)
O2A S1A N1A 109.01(11)
O1A S1A C1A 108.43(12)
O2A S1A C1A 107.90(12)
N1A S1A C1A 106.36(12)
O2B S1B O1B 119.17(12)
O2B S1B N1B 109.69(12)
O1B S1B N1B 105.01(12)
O2B S1B C1B 107.17(13)
O1B S1B C1B 109.08(13)
N1B S1B C1B 106.03(13)
C7A N1A S1A 125.13(17)
C7A N1A H1A 116(3)
S1A N1A H1A 110(3)
C19B O4B C22B 116.9(2)
C8B C7B C12B 118.7(2)
C8B C7B N1B 117.6(2)
C12B C7B N1B 123.7(2)
C17B C16B C21B 117.1(2)
C17B C16B C15B 118.8(2)
C21B C16B C15B 124.0(2)
C18B C17B C16B 122.3(2)
C18B C17B H17B 118.9
C16B C17B H17B 118.9
C7B N1B S1B 126.34(18)
C7B N1B H1B 117(3)
S1B N1B H1B 112(3)
C12B C11B C10B 121.9(2)
C12B C11B H11B 119
C10B C11B H11B 119
C12A C7A C8A 117.9(3)
C12A C7A N1A 123.8(2)
C8A C7A N1A 118.1(2)
C20B C21B C16B 121.3(2)
C20B C21B H21B 119.3
C16B C21B H21B 119.3
C11B C12B C7B 120.0(2)
C11B C12B H12B 120
C7B C12B H12B 120
C14B C15B C16B 129.6(2)
C14B C15B H15B 115.2
C16B C15B H15B 115.2
C17B C18B C19B 119.4(2)
C17B C18B H18B 120.3
C19B C18B H18B 120.3
C9B C8B C7B 121.0(2)
C9B C8B H8B 119.5
C7B C8B H8B 119.5
O3B C13B C14B 120.4(2)
O3B C13B C10B 120.0(2)
C14B C13B C10B 119.7(2)
C8B C9B C10B 121.2(2)
C8B C9B H9B 119.4
C10B C9B H9B 119.4
C2A C1A C6A 120.3(3)
C2A C1A S1A 119.9(2)
C6A C1A S1A 119.8(2)
C11B C10B C9B 117.1(2)
C11B C10B C13B 123.7(2)
C9B C10B C13B 119.2(2)
C19A O4A C22A 118.1(3)
C15B C14B C13B 121.2(2)
C15B C14B H14B 119.4
C13B C14B H14B 119.4
O3A C13A C14A 120.3(3)
O3A C13A C10A 119.9(3)
C14A C13A C10A 119.7(2)
C11A C10A C9A 116.1(3)
C11A C10A C13A 123.9(3)
C9A C10A C13A 120.0(3)
C17A C16A C21A 116.1(3)
C17A C16A C15A 120.7(3)
C21A C16A C15A 123.2(3)
C1A C6A C5A 119.2(3)
C1A C6A H6A 120.4
C5A C6A H6A 120.4
C10A C11A C12A 122.3(3)
C10A C11A H11A 118.8
C12A C11A H11A 118.8
C20A C21A C16A 121.9(3)
C20A C21A H21A 119
C16A C21A H21A 119
C14A C15A C16A 129.1(3)
C14A C15A H15A 115.4
C16A C15A H15A 115.4
C2B C1B C6B 120.6(3)
C2B C1B S1B 120.0(3)
C6B C1B S1B 119.3(3)
C4A C5A C6A 120.2(3)
C4A C5A H5A 119.9
C6A C5A H5A 119.9
O4B C19B C18B 124.5(3)
O4B C19B C20B 115.7(3)
C18B C19B C20B 119.7(2)
C7A C12A C11A 120.8(3)
C7A C12A H12A 119.6
C11A C12A H12A 119.6
C9A C8A C7A 120.6(3)
C9A C8A H8A 119.7
C7A C8A H8A 119.7
C18A C17A C16A 122.8(3)
C18A C17A H17A 118.6
C16A C17A H17A 118.6
C19A C18A C17A 119.2(3)
C19A C18A H18A 120.4
C17A C18A H18A 120.4
C20A C19A C18A 119.6(3)
C20A C19A O4A 115.6(3)
C18A C19A O4A 124.8(3)
C1A C2A C3A 119.7(3)
C1A C2A H2A 120.1
C3A C2A H2A 120.1
C15A C14A C13A 122.9(3)
C15A C14A H14A 118.5
C13A C14A H14A 118.5
O4B C22B H22A 109.5
O4B C22B H22B 109.5
H22A C22B H22B 109.5
O4B C22B H22C 109.5
H22A C22B H22C 109.5
H22B C22B H22C 109.5
C21B C20B C19B 120.2(2)
C21B C20B H20B 119.9
C19B C20B H20B 119.9
C3A C4A C5A 120.1(3)
C3A C4A H4A 120
C5A C4A H4A 120
C5B C4B C3B 122.0(5)
C5B C4B H4B 119
C3B C4B H4B 119
C4A C3A C2A 120.4(3)
C4A C3A H3A 119.8
C2A C3A H3A 119.8
C8A C9A C10A 122.3(3)
C8A C9A H9A 118.9
C10A C9A H9A 118.9
C21A C20A C19A 120.3(3)
C21A C20A H20A 119.9
C19A C20A H20A 119.9
C1B C6B C5B 120.5(4)
C1B C6B H6B 119.7
C5B C6B H6B 119.7
C4B C5B C6B 119.0(4)
C4B C5B H5B 120.5
C6B C5B H5B 120.5
C4B C3B C2B 118.9(4)
C4B C3B H3B 120.6
C2B C3B H3B 120.6
C1B C2B C3B 119.0(4)
C1B C2B H2B 120.5
C3B C2B H2B 120.5
O4A C22A H22D 109.5
O4A C22A H22E 109.5
H22D C22A H22E 109.5
O4A C22A H22F 109.5
H22D C22A H22F 109.5
H22E C22A H22F 109.5

loop_
_geom_bond_atom_site_label_1
_geom_bond_atom_site_label_2
_geom_bond_distance
S1A O1A 1.4220(18)
S1A O2A 1.4293(17)
S1A N1A 1.637(2)
S1A C1A 1.749(3)
S1B O2B 1.4235(19)
S1B O1B 1.4258(18)
S1B N1B 1.624(2)
S1B C1B 1.764(3)
O3B C13B 1.229(3)
N1A C7A 1.414(3)
N1A H1A 0.82(4)
O4B C19B 1.359(3)
O4B C22B 1.428(4)
O3A C13A 1.228(3)
C7B C8B 1.372(3)
C7B C12B 1.382(3)
C7B N1B 1.416(3)
C16B C17B 1.391(3)
C16B C21B 1.396(3)
C16B C15B 1.447(3)
C17B C18B 1.375(3)
C17B H17B 0.93
N1B H1B 0.80(4)
C11B C12B 1.376(4)
C11B C10B 1.380(3)
C11B H11B 0.93
C7A C12A 1.371(4)
C7A C8A 1.377(3)
C21B C20B 1.370(4)
C21B H21B 0.93
C12B H12B 0.93
C15B C14B 1.323(3)
C15B H15B 0.93
C18B C19B 1.379(4)
C18B H18B 0.93
C8B C9B 1.370(3)
C8B H8B 0.93
C13B C14B 1.467(3)
C13B C10B 1.485(3)
C9B C10B 1.389(3)
C9B H9B 0.93
C1A C2A 1.368(4)
C1A C6A 1.372(4)
O4A C19A 1.375(4)
O4A C22A 1.421(4)
C14B H14B 0.93
C13A C14A 1.456(4)
C13A C10A 1.489(4)
C10A C11A 1.376(4)
C10A C9A 1.381(4)
C16A C17A 1.381(4)
C16A C21A 1.393(4)
C16A C15A 1.451(4)
C6A C5A 1.382(4)
C6A H6A 0.93
C11A C12A 1.377(4)
C11A H11A 0.93
C21A C20A 1.371(4)
C21A H21A 0.93
C15A C14A 1.330(4)
C15A H15A 0.93
C1B C2B 1.356(4)
C1B C6B 1.373(4)
C5A C4A 1.362(5)
C5A H5A 0.93
C19B C20B 1.389(4)
C12A H12A 0.93
C8A C9A 1.375(4)
C8A H8A 0.93
C17A C18A 1.381(4)
C17A H17A 0.93
C18A C19A 1.374(4)
C18A H18A 0.93
C19A C20A 1.374(4)
C2A C3A 1.369(4)
C2A H2A 0.93
C14A H14A 0.93
C22B H22A 0.96
C22B H22B 0.96
C22B H22C 0.96
C20B H20B 0.93
C4A C3A 1.361(5)
C4A H4A 0.93
C4B C5B 1.351(6)
C4B C3B 1.362(6)
C4B H4B 0.93
C3A H3A 0.93
C9A H9A 0.93
C20A H20A 0.93
C6B C5B 1.374(5)
C6B H6B 0.93
C5B H5B 0.93
C3B C2B 1.411(6)
C3B H3B 0.93
C2B H2B 0.93
C22A H22D 0.96
C22A H22E 0.96
C22A H22F 0.96

loop_
_geom_hbond_atom_site_label_D
_geom_hbond_atom_site_label_H
_geom_hbond_atom_site_label_A
_geom_hbond_site_symmetry_A
_geom_hbond_distance_DH
_geom_hbond_distance_HA
_geom_hbond_distance_DA
_geom_hbond_angle_DHA
_geom_hbond_publ_flag
N1A H1A O3B 2_665 0.81(5) 2.16(5) 2.950(3) 166(5) yes
N1B H1B O3A 2_666 0.81(5) 2.11(5) 2.892(3) 163(5) yes
C9A H9A O1B 2_666 0.93 2.43 3.320(4) 160 yes
C9B H9B O1A 2_665 0.93 2.49 3.366(3) 157 yes
C22B H22A O2B 2_565 0.96 2.40 3.317(4) 160 yes
C22A H22D CgA 2_576 0.96 3.28 3.580(4) 101 yes
C22A H22E CgA 2_576 0.96 3.33 3.580(4) 97 yes

loop_
_geom_torsion_atom_site_label_1
_geom_torsion_atom_site_label_2
_geom_torsion_atom_site_label_3
_geom_torsion_atom_site_label_4
_geom_torsion
O1A S1A N1A C7A 179.4(2)
O2A S1A N1A C7A -51.5(2)
C1A S1A N1A C7A 64.6(2)
C21B C16B C17B C18B 0.9(4)
C15B C16B C17B C18B 178.3(2)
C8B C7B N1B S1B -162.9(2)
C12B C7B N1B S1B 18.1(4)
O2B S1B N1B C7B -51.6(3)
O1B S1B N1B C7B 179.2(2)
C1B S1B N1B C7B 63.8(3)
S1A N1A C7A C12A 33.5(4)
S1A N1A C7A C8A -150.6(2)
C17B C16B C21B C20B -0.7(4)
C15B C16B C21B C20B -177.9(3)
C10B C11B C12B C7B 1.5(5)
C8B C7B C12B C11B -3.6(5)
N1B C7B C12B C11B 175.4(3)
C17B C16B C15B C14B 175.0(3)
C21B C16B C15B C14B -7.9(4)
C16B C17B C18B C19B -0.4(4)
C12B C7B C8B C9B 2.7(4)
N1B C7B C8B C9B -176.4(2)
C7B C8B C9B C10B 0.4(4)
O1A S1A C1A C2A -51.2(3)
O2A S1A C1A C2A 177.8(2)
N1A S1A C1A C2A 61.0(3)
O1A S1A C1A C6A 125.9(2)
O2A S1A C1A C6A -5.0(2)
N1A S1A C1A C6A -121.8(2)
C12B C11B C10B C9B 1.5(4)
C12B C11B C10B C13B -178.6(3)
C8B C9B C10B C11B -2.5(4)
C8B C9B C10B C13B 177.6(2)
O3B C13B C10B C11B -171.6(2)
C14B C13B C10B C11B 9.8(4)
O3B C13B C10B C9B 8.3(3)
C14B C13B C10B C9B -170.3(2)
C16B C15B C14B C13B -179.5(2)
O3B C13B C14B C15B -3.1(4)
C10B C13B C14B C15B 175.5(2)
O3A C13A C10A C11A -177.0(3)
C14A C13A C10A C11A 4.3(4)
O3A C13A C10A C9A 5.6(5)
C14A C13A C10A C9A -173.1(3)
C2A C1A C6A C5A -0.2(4)
S1A C1A C6A C5A -177.4(2)
C9A C10A C11A C12A 1.0(5)
C13A C10A C11A C12A -176.5(3)
C17A C16A C21A C20A 0.1(5)
C15A C16A C21A C20A -179.6(3)
C17A C16A C15A C14A 179.6(3)
C21A C16A C15A C14A -0.7(5)
O2B S1B C1B C2B 161.1(3)
O1B S1B C1B C2B -68.6(3)
N1B S1B C1B C2B 44.0(3)
O2B S1B C1B C6B -22.3(3)
O1B S1B C1B C6B 108.0(2)
N1B S1B C1B C6B -139.4(2)
C1A C6A C5A C4A -1.1(5)
C22B O4B C19B C18B 7.7(4)
C22B O4B C19B C20B -170.9(3)
C17B C18B C19B O4B -179.0(3)
C17B C18B C19B C20B -0.4(4)
C8A C7A C12A C11A -0.1(5)
N1A C7A C12A C11A 175.9(3)
C10A C11A C12A C7A -0.9(5)
C12A C7A C8A C9A 0.8(5)
N1A C7A C8A C9A -175.3(3)
C21A C16A C17A C18A -0.7(5)
C15A C16A C17A C18A 179.1(3)
C16A C17A C18A C19A 0.7(5)
C17A C18A C19A C20A -0.2(5)
C17A C18A C19A O4A 179.7(3)
C22A O4A C19A C20A -173.2(3)
C22A O4A C19A C18A 6.9(5)
C6A C1A C2A C3A 0.9(5)
S1A C1A C2A C3A 178.1(3)
C16A C15A C14A C13A -179.4(3)
O3A C13A C14A C15A -8.1(5)
C10A C13A C14A C15A 170.6(3)
C16B C21B C20B C19B -0.1(4)
O4B C19B C20B C21B 179.4(3)
C18B C19B C20B C21B 0.7(4)
C6A C5A C4A C3A 1.7(5)
C5A C4A C3A C2A -0.9(6)
C1A C2A C3A C4A -0.4(6)
C7A C8A C9A C10A -0.7(5)
C11A C10A C9A C8A -0.2(5)
C13A C10A C9A C8A 177.4(3)
C16A C21A C20A C19A 0.4(6)
C18A C19A C20A C21A -0.3(5)
O4A C19A C20A C21A 179.7(3)
C2B C1B C6B C5B 0.5(5)
S1B C1B C6B C5B -176.1(3)
C3B C4B C5B C6B 1.6(7)
C1B C6B C5B C4B -1.9(6)
C5B C4B C3B C2B 0.2(8)
C6B C1B C2B C3B 1.3(6)
S1B C1B C2B C3B 177.9(3)
C4B C3B C2B C1B -1.6(7)

loop_
_cod_related_entry_id
_cod_related_entry_database
_cod_related_entry_code
1 ChemSpider 30654426
